data_2237576
loop_
_publ_author_name
'Buvaylo, Elena A.'
'Kokozay, Vladimir N.'
'Vassilyeva, Olga Yu.'
'Skelton, Brian W.'

_publ_section_title
;
 Bis{2-[(guanidinoimino)methyl]phenolato-\k^3^<i>N</i>,<i>N</i>',<i>O</i>}cobalt(III)
 chloride hemihydrate
;
_journal_coeditor_code WM2724
_journal_issue 3
_journal_name_full 'Acta Crystallographica Section E'
_journal_page_first m165
_journal_page_last m166
_journal_paper_doi 10.1107/S1600536813004534
_journal_volume 69
_journal_year 2013
_chemical_formula_iupac '[Co (C8 H9 N4 O)2] Cl, 0.5H2 O'
_chemical_formula_moiety 'C16 H18 Co N8 O2 +, Cl -, 0.5(H2 O)'
_chemical_formula_sum 'C16 H19 Cl Co N8 O2.5'
_chemical_formula_weight 457.77
_chemical_name_systematic
'Bis{2-[(guanidinoimino)methyl]phenolato-\k^3^<i>N</i>,<i>N</i>',<i>O</i>}cobalt(III) chloride hemihydrate'
_space_group_IT_number 2
_symmetry_cell_setting triclinic
_symmetry_space_group_name_Hall '-P 1'
_symmetry_space_group_name_H-M 'P -1'
_atom_sites_solution_hydrogens geom
_atom_sites_solution_primary direct
_atom_sites_solution_secondary difmap
_audit_creation_method 'WinGX routine CIF_UPDATE'
_cell_angle_alpha 100.773(2)
_cell_angle_beta 92.019(2)
_cell_angle_gamma 91.458(2)
_cell_formula_units_Z 4
_cell_length_a 9.9043(2)
_cell_length_b 10.2078(2)
_cell_length_c 18.5358(4)
_cell_measurement_reflns_used 29670
_cell_measurement_temperature 100(2)
_cell_measurement_theta_max 40.6726
_cell_measurement_theta_min 2.8397
_cell_volume 1838.84(7)
_computing_cell_refinement
;
CrysAlis PRO (Agilent, 2011)
;
_computing_data_collection
;
CrysAlis PRO (Agilent, 2011)
;
_computing_data_reduction
;
CrysAlis PRO (Agilent, 2011)
;
_computing_molecular_graphics 'ORTEPII (Johnson, 1976)'
_computing_publication_material 'WinGX (Farrugia, 2012)'
_computing_structure_refinement 'SHELXL97 (Sheldrick, 2008)'
_computing_structure_solution 'SIR92 (Altomare <i>et al.</i>, 1994)'
_diffrn_ambient_temperature 100(2)
_diffrn_detector_area_resol_mean 16.0009
_diffrn_measured_fraction_theta_full 1
_diffrn_measured_fraction_theta_max 0.996
_diffrn_measurement_device_type 'Oxford Diffraction Xcalibur'
_diffrn_measurement_method '\w scans'
_diffrn_radiation_monochromator graphite
_diffrn_radiation_type MoK\a
_diffrn_radiation_wavelength 0.71073
_diffrn_reflns_av_R_equivalents 0.035
_diffrn_reflns_limit_h_max 18
_diffrn_reflns_limit_h_min -18
_diffrn_reflns_limit_k_max 18
_diffrn_reflns_limit_k_min -18
_diffrn_reflns_limit_l_max 33
_diffrn_reflns_limit_l_min -33
_diffrn_reflns_number 84837
_diffrn_reflns_theta_full 40
_diffrn_reflns_theta_max 40.5
_diffrn_reflns_theta_min 2.85
_exptl_absorpt_coefficient_mu 1.114
_exptl_absorpt_correction_T_max 0.864
_exptl_absorpt_correction_T_min 0.720
_exptl_absorpt_correction_type analytical
_exptl_absorpt_process_details
;
[CrysAlis PRO (Agilent, 2011), derived from an expression by
Clark & Reid (1995)]
;
_exptl_crystal_colour dark_red
_exptl_crystal_density_diffrn 1.654
_exptl_crystal_density_method 'not measured'
_exptl_crystal_description block
_exptl_crystal_F_000 940
_exptl_crystal_size_max 0.39
_exptl_crystal_size_mid 0.31
_exptl_crystal_size_min 0.17
_refine_diff_density_max 1.066
_refine_diff_density_min -0.796
_refine_ls_extinction_method none
_refine_ls_goodness_of_fit_ref 1.059
_refine_ls_hydrogen_treatment mixed
_refine_ls_matrix_type full
_refine_ls_number_parameters 522
_refine_ls_number_reflns 23430
_refine_ls_number_restraints 2
_refine_ls_restrained_S_all 1.059
_refine_ls_R_factor_all 0.0518
_refine_ls_R_factor_gt 0.0408
_refine_ls_shift/su_max 0.003
_refine_ls_shift/su_mean 0
_refine_ls_structure_factor_coef Fsqd
_refine_ls_weighting_details 'calc w=1/[\s^2^(Fo^2^)+(0.0511P)^2^+0.4736P] where P=(Fo^2^+2Fc^2^)/3'
_refine_ls_weighting_scheme calc
_refine_ls_wR_factor_gt 0.1009
_refine_ls_wR_factor_ref 0.1065
_reflns_number_gt 19519
_reflns_number_total 23430
_reflns_threshold_expression I>2\s(I)
_cod_data_source_file wm2724.cif
_cod_data_source_block I
_cod_original_sg_symbol_Hall '-p 1'
_cod_original_formula_sum 'C16 H19 Cl Co N8 O2.50'
_cod_database_code 2237576
_cod_database_fobs_code 2237576

loop_
_symmetry_equiv_pos_as_xyz
'x, y, z'
'-x, -y, -z'

loop_
_atom_site_type_symbol
_atom_site_label
_atom_site_fract_x
_atom_site_fract_y
_atom_site_fract_z
_atom_site_U_iso_or_equiv
_atom_site_adp_type
_atom_site_calc_flag
_atom_site_refinement_flags
_atom_site_occupancy
_atom_site_symmetry_multiplicity
Co Co1 0.827167(13) 0.083852(13) 0.376939(7) 0.01187(3) Uani d . 1 1
Co Co2 0.611810(13) 0.650408(13) 0.893594(7) 0.01106(3) Uani d . 1 1
Cl Cl1 1.24863(3) -0.03691(3) 0.287310(15) 0.01975(5) Uani d . 1 1
Cl Cl2 0.19760(3) 0.96175(3) 0.937412(15) 0.02252(5) Uani d . 1 1
C C11 0.61323(10) 0.21108(10) 0.46047(5) 0.01394(14) Uani d . 1 1
O O11 0.68370(9) 0.20168(8) 0.40119(4) 0.01830(14) Uani d . 1 1
C C12 0.62893(10) 0.13118(10) 0.51533(5) 0.01361(14) Uani d . 1 1
C C121 0.71910(10) 0.02208(10) 0.50915(5) 0.01423(14) Uani d . 1 1
H H121 0.7169 -0.0333 0.545 0.017 Uiso calc R 1 1
N N122 0.80287(9) -0.00421(8) 0.45719(5) 0.01313(12) Uani d . 1 1
N N123 0.88511(9) -0.11340(9) 0.45539(5) 0.01570(14) Uani d . 1 1
H H123 0.8781 -0.1706 0.4853 0.019 Uiso calc R 1 1
C C124 0.97792(10) -0.12184(10) 0.40195(6) 0.01488(15) Uani d . 1 1
N N125 0.96716(9) -0.03880(9) 0.35708(5) 0.01636(14) Uani d . 1 1
H H125 1.0209 -0.0395 0.3202 0.02 Uiso calc R 1 1
N N126 1.06788(10) -0.21989(10) 0.39836(6) 0.01985(16) Uani d . 1 1
H H12A 1.1262 -0.2317 0.3632 0.024 Uiso calc R 1 1
H H12B 1.0682 -0.272 0.4312 0.024 Uiso calc R 1 1
C C13 0.55435(11) 0.15794(11) 0.57983(6) 0.01724(16) Uani d . 1 1
H H13 0.5662 0.1041 0.6161 0.021 Uiso calc R 1 1
C C14 0.46482(11) 0.26027(11) 0.59135(6) 0.01894(17) Uani d . 1 1
H H14 0.4189 0.2803 0.636 0.023 Uiso calc R 1 1
C C15 0.44326(11) 0.33395(11) 0.53561(6) 0.01864(17) Uani d . 1 1
H H15 0.3791 0.4023 0.542 0.022 Uiso calc R 1 1
C C16 0.51319(11) 0.30936(11) 0.47170(6) 0.01784(16) Uani d . 1 1
H H16 0.494 0.3593 0.4343 0.021 Uiso calc R 1 1
C C21 1.03067(11) 0.29884(10) 0.41005(6) 0.01690(16) Uani d . 1 1
O O21 0.95157(9) 0.21235(8) 0.43595(4) 0.01865(14) Uani d . 1 1
C C22 1.04017(10) 0.30740(10) 0.33508(6) 0.01608(15) Uani d . 1 1
C C221 0.95235(11) 0.23312(10) 0.27791(6) 0.01705(16) Uani d . 1 1
H H221 0.9631 0.2461 0.229 0.02 Uiso calc R 1 1
N N222 0.85960(9) 0.14963(9) 0.28963(5) 0.01468(13) Uani d . 1 1
N N223 0.77566(11) 0.08933(10) 0.23131(5) 0.02135(18) Uani d . 1 1
H H223 0.774 0.1141 0.1883 0.026 Uiso calc R 1 1
C C224 0.69561(11) -0.01190(11) 0.24619(6) 0.01745(16) Uani d . 1 1
N N225 0.70323(9) -0.03298(9) 0.31335(5) 0.01625(14) Uani d . 1 1
H H225 0.6551 -0.096 0.3281 0.02 Uiso calc R 1 1
N N226 0.61571(12) -0.07642(12) 0.19052(6) 0.0265(2) Uani d . 1 1
H H22A 0.5602 -0.1413 0.1974 0.032 Uiso calc R 1 1
H H22B 0.6186 -0.054 0.147 0.032 Uiso calc R 1 1
C C23 1.13407(11) 0.39789(11) 0.31360(8) 0.02135(19) Uani d . 1 1
H H23 1.141 0.4005 0.2629 0.026 Uiso calc R 1 1
C C24 1.21588(12) 0.48250(13) 0.36462(9) 0.0280(3) Uani d . 1 1
H H24 1.2803 0.5415 0.3496 0.034 Uiso calc R 1 1
C C25 1.20178(15) 0.47938(13) 0.43866(9) 0.0309(3) Uani d . 1 1
H H25 1.2545 0.5398 0.4746 0.037 Uiso calc R 1 1
C C26 1.11214(14) 0.38969(12) 0.46114(8) 0.0259(2) Uani d . 1 1
H H26 1.1055 0.3895 0.5121 0.031 Uiso calc R 1 1
C C31 0.81815(10) 0.45597(10) 0.88106(6) 0.01493(15) Uani d . 1 1
O O31 0.74001(8) 0.52997(8) 0.84714(4) 0.01635(12) Uani d . 1 1
C C32 0.81293(10) 0.44656(10) 0.95638(6) 0.01497(15) Uani d . 1 1
C C321 0.72252(10) 0.52156(10) 1.00603(5) 0.01487(15) Uani d . 1 1
H H321 0.7267 0.5114 1.056 0.018 Uiso calc R 1 1
N N322 0.63581(8) 0.60210(8) 0.98648(4) 0.01268(12) Uani d . 1 1
N N323 0.55486(9) 0.67200(9) 1.03967(5) 0.01466(13) Uani d . 1 1
H H323 0.5584 0.6633 1.086 0.018 Uiso calc R 1 1
C C324 0.46931(10) 0.75565(10) 1.01209(5) 0.01389(14) Uani d . 1 1
N N325 0.47942(9) 0.76188(9) 0.94286(5) 0.01487(13) Uani d . 1 1
H H325 0.4291 0.8135 0.9207 0.018 Uiso calc R 1 1
N N326 0.38727(10) 0.82889(10) 1.05904(5) 0.01765(15) Uani d . 1 1
H H32A 0.3345 0.8869 1.0436 0.021 Uiso calc R 1 1
H H32B 0.3864 0.8187 1.1051 0.021 Uiso calc R 1 1
C C33 0.89567(11) 0.35678(11) 0.98563(7) 0.01903(17) Uani d . 1 1
H H33 0.8917 0.352 1.0362 0.023 Uiso calc R 1 1
C C34 0.98220(11) 0.27588(11) 0.94183(7) 0.02107(19) Uani d . 1 1
H H34 1.0362 0.2146 0.9617 0.025 Uiso calc R 1 1
C C35 0.98897(11) 0.28567(11) 0.86789(7) 0.02109(19) Uani d . 1 1
H H35 1.0486 0.2307 0.8375 0.025 Uiso calc R 1 1
C C36 0.91026(11) 0.37418(12) 0.83803(7) 0.02006(18) Uani d . 1 1
H H36 0.9183 0.3801 0.7878 0.024 Uiso calc R 1 1
C C41 0.39361(9) 0.49962(9) 0.80545(5) 0.01243(13) Uani d . 1 1
O O41 0.47794(8) 0.50957(7) 0.86352(4) 0.01390(11) Uani d . 1 1
C C42 0.39925(10) 0.58283(9) 0.75193(5) 0.01252(13) Uani d . 1 1
C C421 0.50038(10) 0.68781(9) 0.75368(5) 0.01374(14) Uani d . 1 1
H H421 0.5002 0.7356 0.7144 0.016 Uiso calc R 1 1
N N422 0.59111(9) 0.71972(8) 0.80620(4) 0.01260(12) Uani d . 1 1
N N423 0.68689(10) 0.81840(9) 0.80302(5) 0.01686(15) Uani d . 1 1
H H423 0.6974 0.8534 0.7636 0.02 Uiso calc R 1 1
C C424 0.76384(10) 0.85724(10) 0.86595(5) 0.01469(15) Uani d . 1 1
N N425 0.74711(9) 0.78781(9) 0.91742(5) 0.01589(14) Uani d . 1 1
H H425 0.7944 0.8033 0.9594 0.019 Uiso calc R 1 1
N N426 0.85036(11) 0.96201(10) 0.86903(6) 0.02079(17) Uani d . 1 1
H H42A 0.9025 0.9895 0.9087 0.025 Uiso calc R 1 1
H H42B 0.8548 1.0031 0.8314 0.025 Uiso calc R 1 1
C C43 0.30388(10) 0.56265(10) 0.69219(5) 0.01464(15) Uani d . 1 1
H H43 0.3078 0.6194 0.6571 0.018 Uiso calc R 1 1
C C44 0.20508(10) 0.46259(10) 0.68353(6) 0.01570(15) Uani d . 1 1
H H44 0.141 0.4509 0.6433 0.019 Uiso calc R 1 1
C C45 0.20096(10) 0.37876(10) 0.73500(5) 0.01538(15) Uani d . 1 1
H H45 0.1347 0.3082 0.7291 0.018 Uiso calc R 1 1
C C46 0.29211(10) 0.39713(10) 0.79446(5) 0.01503(15) Uani d . 1 1
H H46 0.2864 0.3393 0.8289 0.018 Uiso calc R 1 1
O O1 0.40782(10) -0.26387(9) 0.20245(5) 0.02312(16) Uani d D 1 1
H H1B 0.3487(18) -0.2225(19) 0.2271(11) 0.030(5) Uiso d D 1 1
H H1A 0.390(2) -0.3477(16) 0.1956(14) 0.048(7) Uiso d D 1 1

loop_
_atom_site_aniso_label
_atom_site_aniso_U_11
_atom_site_aniso_U_22
_atom_site_aniso_U_33
_atom_site_aniso_U_12
_atom_site_aniso_U_13
_atom_site_aniso_U_23
Co1 0.01376(5) 0.01180(5) 0.01037(5) -0.00082(4) 0.00077(4) 0.00302(4)
Co2 0.01325(5) 0.01103(5) 0.00952(5) -0.00078(4) -0.00045(4) 0.00388(4)
Cl1 0.02057(10) 0.02147(11) 0.01993(10) 0.00328(8) 0.00516(8) 0.00978(8)
Cl2 0.03053(13) 0.02318(11) 0.01366(9) 0.00391(10) -0.00127(9) 0.00303(8)
C11 0.0155(4) 0.0131(3) 0.0139(3) 0.0000(3) 0.0011(3) 0.0041(3)
O11 0.0230(3) 0.0180(3) 0.0166(3) 0.0059(3) 0.0064(3) 0.0085(3)
C12 0.0144(3) 0.0135(3) 0.0136(3) 0.0001(3) 0.0012(3) 0.0042(3)
C121 0.0166(4) 0.0148(4) 0.0123(3) 0.0003(3) 0.0011(3) 0.0051(3)
N122 0.0149(3) 0.0123(3) 0.0126(3) 0.0010(2) 0.0002(2) 0.0034(2)
N123 0.0186(3) 0.0143(3) 0.0153(3) 0.0035(3) 0.0012(3) 0.0051(3)
C124 0.0143(3) 0.0146(4) 0.0148(4) 0.0003(3) -0.0014(3) 0.0007(3)
N125 0.0154(3) 0.0186(4) 0.0155(3) 0.0019(3) 0.0029(3) 0.0038(3)
N126 0.0184(4) 0.0184(4) 0.0220(4) 0.0053(3) -0.0013(3) 0.0017(3)
C13 0.0178(4) 0.0198(4) 0.0155(4) 0.0016(3) 0.0035(3) 0.0062(3)
C14 0.0188(4) 0.0196(4) 0.0196(4) 0.0021(3) 0.0058(3) 0.0056(3)
C15 0.0179(4) 0.0172(4) 0.0214(4) 0.0030(3) 0.0038(3) 0.0044(3)
C16 0.0196(4) 0.0164(4) 0.0191(4) 0.0037(3) 0.0020(3) 0.0067(3)
C21 0.0181(4) 0.0128(3) 0.0196(4) -0.0012(3) -0.0019(3) 0.0032(3)
O21 0.0250(4) 0.0165(3) 0.0138(3) -0.0065(3) -0.0014(3) 0.0026(2)
C22 0.0146(4) 0.0137(4) 0.0204(4) -0.0005(3) 0.0020(3) 0.0044(3)
C221 0.0211(4) 0.0157(4) 0.0148(4) -0.0020(3) 0.0042(3) 0.0040(3)
N222 0.0183(3) 0.0145(3) 0.0112(3) -0.0023(3) 0.0007(2) 0.0027(2)
N223 0.0319(5) 0.0207(4) 0.0112(3) -0.0099(4) -0.0026(3) 0.0043(3)
C224 0.0204(4) 0.0161(4) 0.0156(4) -0.0029(3) -0.0032(3) 0.0035(3)
N225 0.0176(3) 0.0164(3) 0.0155(3) -0.0042(3) -0.0014(3) 0.0058(3)
N226 0.0330(5) 0.0265(5) 0.0191(4) -0.0122(4) -0.0104(4) 0.0055(4)
C23 0.0164(4) 0.0168(4) 0.0328(6) -0.0004(3) 0.0048(4) 0.0091(4)
C24 0.0169(4) 0.0191(5) 0.0503(8) -0.0044(4) -0.0043(5) 0.0143(5)
C25 0.0296(6) 0.0192(5) 0.0440(8) -0.0086(4) -0.0168(5) 0.0111(5)
C26 0.0319(6) 0.0173(4) 0.0276(5) -0.0068(4) -0.0117(5) 0.0054(4)
C31 0.0136(3) 0.0142(4) 0.0177(4) -0.0008(3) 0.0002(3) 0.0052(3)
O31 0.0179(3) 0.0184(3) 0.0144(3) 0.0044(2) 0.0024(2) 0.0064(2)
C32 0.0145(3) 0.0140(3) 0.0172(4) -0.0016(3) -0.0024(3) 0.0057(3)
C321 0.0168(4) 0.0154(4) 0.0133(3) -0.0017(3) -0.0024(3) 0.0058(3)
N322 0.0145(3) 0.0133(3) 0.0108(3) -0.0009(2) -0.0008(2) 0.0040(2)
N323 0.0176(3) 0.0172(3) 0.0100(3) -0.0001(3) 0.0005(2) 0.0047(2)
C324 0.0152(3) 0.0143(3) 0.0119(3) -0.0018(3) -0.0008(3) 0.0022(3)
N325 0.0183(3) 0.0155(3) 0.0114(3) 0.0021(3) -0.0003(2) 0.0041(2)
N326 0.0188(4) 0.0198(4) 0.0140(3) 0.0015(3) 0.0016(3) 0.0018(3)
C33 0.0181(4) 0.0173(4) 0.0227(4) -0.0001(3) -0.0048(3) 0.0075(3)
C34 0.0161(4) 0.0174(4) 0.0308(5) 0.0006(3) -0.0045(4) 0.0082(4)
C35 0.0158(4) 0.0179(4) 0.0304(5) 0.0020(3) 0.0018(4) 0.0063(4)
C36 0.0180(4) 0.0204(4) 0.0235(5) 0.0039(3) 0.0041(3) 0.0074(4)
C41 0.0142(3) 0.0126(3) 0.0109(3) -0.0001(3) -0.0002(3) 0.0034(3)
O41 0.0169(3) 0.0139(3) 0.0115(3) -0.0035(2) -0.0028(2) 0.0053(2)
C42 0.0146(3) 0.0125(3) 0.0108(3) 0.0004(3) -0.0005(3) 0.0032(3)
C421 0.0181(4) 0.0129(3) 0.0109(3) -0.0011(3) -0.0005(3) 0.0042(3)
N422 0.0154(3) 0.0116(3) 0.0114(3) -0.0018(2) 0.0000(2) 0.0040(2)
N423 0.0221(4) 0.0159(3) 0.0133(3) -0.0075(3) -0.0023(3) 0.0064(3)
C424 0.0167(4) 0.0143(3) 0.0134(3) -0.0027(3) -0.0009(3) 0.0039(3)
N425 0.0184(3) 0.0167(3) 0.0133(3) -0.0045(3) -0.0032(3) 0.0060(3)
N426 0.0239(4) 0.0202(4) 0.0188(4) -0.0101(3) -0.0045(3) 0.0077(3)
C43 0.0173(4) 0.0151(4) 0.0119(3) 0.0007(3) -0.0017(3) 0.0040(3)
C44 0.0154(4) 0.0176(4) 0.0137(3) 0.0007(3) -0.0021(3) 0.0024(3)
C45 0.0148(4) 0.0169(4) 0.0140(4) -0.0017(3) -0.0002(3) 0.0023(3)
C46 0.0164(4) 0.0155(4) 0.0137(3) -0.0021(3) -0.0005(3) 0.0047(3)
O1 0.0218(4) 0.0188(4) 0.0273(4) -0.0004(3) 0.0044(3) -0.0001(3)

loop_
_atom_type_symbol
_atom_type_description
_atom_type_scat_dispersion_real
_atom_type_scat_dispersion_imag
_atom_type_scat_source
C C 0.0033 0.0016 'International Tables Vol C Tables 4.2.6.8 and 6.1.1.4'
H H 0 0 'International Tables Vol C Tables 4.2.6.8 and 6.1.1.4'
N N 0.0061 0.0033 'International Tables Vol C Tables 4.2.6.8 and 6.1.1.4'
O O 0.0106 0.006 'International Tables Vol C Tables 4.2.6.8 and 6.1.1.4'
Cl Cl 0.1484 0.1585 'International Tables Vol C Tables 4.2.6.8 and 6.1.1.4'
Co Co 0.3494 0.9721 'International Tables Vol C Tables 4.2.6.8 and 6.1.1.4'

loop_
_exptl_crystal_face_index_h
_exptl_crystal_face_index_k
_exptl_crystal_face_index_l
_exptl_crystal_face_perp_dist
-1 0 1 0.1037
1 0 -1 0.1213
0 0 1 0.0809
0 0 -1 0.0855
0 1 -3 0.0837
0 -1 0 0.1644
1 0 0 0.1503
0 1 0 0.2069

loop_
_geom_angle_atom_site_label_1
_geom_angle_atom_site_label_2
_geom_angle_atom_site_label_3
_geom_angle
N125 Co1 N122 82.33(4)
N125 Co1 O11 176.71(4)
N122 Co1 O11 94.41(3)
N125 Co1 N222 90.99(4)
N122 Co1 N222 172.24(4)
O11 Co1 N222 92.24(4)
N125 Co1 N225 91.40(4)
N122 Co1 N225 93.71(4)
O11 Co1 N225 88.41(4)
N222 Co1 N225 82.46(4)
N125 Co1 O21 90.54(4)
N122 Co1 O21 90.76(4)
O11 Co1 O21 89.88(4)
N222 Co1 O21 93.26(4)
N225 Co1 O21 175.32(4)
N322 Co2 N422 173.31(4)
N322 Co2 N425 91.61(4)
N422 Co2 N425 83.09(4)
N322 Co2 N325 82.54(4)
N422 Co2 N325 93.51(4)
N425 Co2 N325 91.69(4)
N322 Co2 O31 94.86(4)
N422 Co2 O31 89.31(3)
N425 Co2 O31 90.92(4)
N325 Co2 O31 176.37(4)
N322 Co2 O41 91.23(3)
N422 Co2 O41 94.22(3)
N425 Co2 O41 176.60(4)
N325 Co2 O41 90.55(4)
O31 Co2 O41 86.96(4)
O11 C11 C16 117.83(9)
O11 C11 C12 125.45(9)
C16 C11 C12 116.72(9)
C11 O11 Co1 125.27(7)
C13 C12 C11 120.15(9)
C13 C12 C121 116.76(9)
C11 C12 C121 123.09(9)
N122 C121 C12 123.01(9)
N122 C121 H121 118.5
C12 C121 H121 118.5
C121 N122 N123 118.73(8)
C121 N122 Co1 128.28(7)
N123 N122 Co1 112.94(6)
C124 N123 N122 112.47(8)
C124 N123 H123 123.8
N122 N123 H123 123.8
N125 C124 N126 125.95(10)
N125 C124 N123 116.79(9)
N126 C124 N123 117.17(10)
C124 N125 Co1 114.90(7)
C124 N125 H125 122.6
Co1 N125 H125 122.6
C124 N126 H12A 120
C124 N126 H12B 120
H12A N126 H12B 120
C14 C13 C12 121.56(10)
C14 C13 H13 119.2
C12 C13 H13 119.2
C13 C14 C15 118.39(10)
C13 C14 H14 120.8
C15 C14 H14 120.8
C16 C15 C14 121.43(10)
C16 C15 H15 119.3
C14 C15 H15 119.3
C15 C16 C11 121.47(10)
C15 C16 H16 119.3
C11 C16 H16 119.3
O21 C21 C26 117.74(10)
O21 C21 C22 125.39(9)
C26 C21 C22 116.87(10)
C21 O21 Co1 124.97(7)
C23 C22 C21 120.36(10)
C23 C22 C221 116.38(10)
C21 C22 C221 123.16(9)
N222 C221 C22 123.24(9)
N222 C221 H221 118.4
C22 C221 H221 118.4
C221 N222 N223 118.41(9)
C221 N222 Co1 128.88(8)
N223 N222 Co1 112.52(6)
C224 N223 N222 114.01(9)
C224 N223 H223 123
N222 N223 H223 123
N225 C224 N226 127.36(10)
N225 C224 N223 116.43(9)
N226 C224 N223 116.19(10)
C224 N225 Co1 114.34(7)
C224 N225 H225 122.8
Co1 N225 H225 122.8
C224 N226 H22A 120
C224 N226 H22B 120
H22A N226 H22B 120
C24 C23 C22 121.45(12)
C24 C23 H23 119.3
C22 C23 H23 119.3
C23 C24 C25 118.35(11)
C23 C24 H24 120.8
C25 C24 H24 120.8
C26 C25 C24 121.32(12)
C26 C25 H25 119.3
C24 C25 H25 119.3
C25 C26 C21 121.52(13)
C25 C26 H26 119.2
C21 C26 H26 119.2
O31 C31 C36 117.30(10)
O31 C31 C32 125.34(9)
C36 C31 C32 117.29(9)
C31 O31 Co2 124.92(7)
C33 C32 C31 120.31(10)
C33 C32 C321 116.39(9)
C31 C32 C321 123.26(9)
N322 C321 C32 123.59(9)
N322 C321 H321 118.2
C32 C321 H321 118.2
C321 N322 N323 118.73(8)
C321 N322 Co2 127.74(7)
N323 N322 Co2 113.34(6)
C324 N323 N322 112.88(8)
C324 N323 H323 123.6
N322 N323 H323 123.6
N325 C324 N326 125.59(10)
N325 C324 N323 116.56(9)
N326 C324 N323 117.76(9)
C324 N325 Co2 114.58(7)
C324 N325 H325 122.7
Co2 N325 H325 122.7
C324 N326 H32A 120
C324 N326 H32B 120
H32A N326 H32B 120
C34 C33 C32 121.06(11)
C34 C33 H33 119.5
C32 C33 H33 119.5
C33 C34 C35 118.93(10)
C33 C34 H34 120.5
C35 C34 H34 120.5
C36 C35 C34 121.18(11)
C36 C35 H35 119.4
C34 C35 H35 119.4
C35 C36 C31 121.20(11)
C35 C36 H36 119.4
C31 C36 H36 119.4
O41 C41 C46 118.06(8)
O41 C41 C42 124.85(8)
C46 C41 C42 117.07(8)
C41 O41 Co2 124.80(6)
C43 C42 C41 119.80(9)
C43 C42 C421 116.49(8)
C41 C42 C421 123.69(8)
N422 C421 C42 123.03(8)
N422 C421 H421 118.5
C42 C421 H421 118.5
C421 N422 N423 119.74(8)
C421 N422 Co2 128.41(7)
N423 N422 Co2 111.83(6)
C424 N423 N422 114.35(8)
C424 N423 H423 122.8
N422 N423 H423 122.8
N425 C424 N426 126.29(9)
N425 C424 N423 116.35(9)
N426 C424 N423 117.36(9)
C424 N425 Co2 113.87(7)
C424 N425 H425 123.1
Co2 N425 H425 123.1
C424 N426 H42A 120
C424 N426 H42B 120
H42A N426 H42B 120
C44 C43 C42 121.65(9)
C44 C43 H43 119.2
C42 C43 H43 119.2
C43 C44 C45 118.77(9)
C43 C44 H44 120.6
C45 C44 H44 120.6
C46 C45 C44 120.81(9)
C46 C45 H45 119.6
C44 C45 H45 119.6
C45 C46 C41 121.87(9)
C45 C46 H46 119.1
C41 C46 H46 119.1
H1B O1 H1A 110(2)

loop_
_geom_bond_atom_site_label_1
_geom_bond_atom_site_label_2
_geom_bond_distance
_geom_bond_publ_flag
Co1 N125 1.8914(9) y
Co1 N122 1.8955(8) y
Co1 O11 1.8967(8) y
Co1 N222 1.8987(9) y
Co1 N225 1.9017(9) y
Co1 O21 1.9290(8) y
Co2 N322 1.8863(8) y
Co2 N422 1.8918(8) y
Co2 N425 1.8945(9) y
Co2 N325 1.9026(9) y
Co2 O31 1.9041(8) y
Co2 O41 1.9202(7) y
C11 O11 1.3122(13) ?
C11 C16 1.4208(14) ?
C11 C12 1.4244(13) ?
C12 C13 1.4142(14) ?
C12 C121 1.4356(14) ?
C121 N122 1.2880(13) ?
C121 H121 0.95 ?
N122 N123 1.3932(12) ?
N123 C124 1.3674(14) ?
N123 H123 0.88 ?
C124 N125 1.2976(14) ?
C124 N126 1.3509(14) ?
N125 H125 0.88 ?
N126 H12A 0.88 ?
N126 H12B 0.88 ?
C13 C14 1.3784(16) ?
C13 H13 0.95 ?
C14 C15 1.4007(16) ?
C14 H14 0.95 ?
C15 C16 1.3790(16) ?
C15 H15 0.95 ?
C16 H16 0.95 ?
C21 O21 1.3318(13) ?
C21 C26 1.4099(16) ?
C21 C22 1.4148(16) ?
C22 C23 1.4130(15) ?
C22 C221 1.4337(15) ?
C221 N222 1.2887(13) ?
C221 H221 0.95 ?
N222 N223 1.3786(13) ?
N223 C224 1.3612(14) ?
N223 H223 0.88 ?
C224 N225 1.3023(14) ?
C224 N226 1.3366(14) ?
N225 H225 0.88 ?
N226 H22A 0.88 ?
N226 H22B 0.88 ?
C23 C24 1.3792(19) ?
C23 H23 0.95 ?
C24 C25 1.391(2) ?
C24 H24 0.95 ?
C25 C26 1.3883(19) ?
C25 H25 0.95 ?
C26 H26 0.95 ?
C31 O31 1.3183(13) ?
C31 C36 1.4165(15) ?
C31 C32 1.4199(15) ?
C32 C33 1.4135(14) ?
C32 C321 1.4367(15) ?
C321 N322 1.2924(13) ?
C321 H321 0.95 ?
N322 N323 1.3949(12) ?
N323 C324 1.3704(13) ?
N323 H323 0.88 ?
C324 N325 1.3038(13) ?
C324 N326 1.3468(14) ?
N325 H325 0.88 ?
N326 H32A 0.88 ?
N326 H32B 0.88 ?
C33 C34 1.3820(18) ?
C33 H33 0.95 ?
C34 C35 1.3965(18) ?
C34 H34 0.95 ?
C35 C36 1.3866(16) ?
C35 H35 0.95 ?
C36 H36 0.95 ?
C41 O41 1.3257(12) ?
C41 C46 1.4138(14) ?
C41 C42 1.4232(13) ?
C42 C43 1.4114(13) ?
C42 C421 1.4432(13) ?
C421 N422 1.2909(13) ?
C421 H421 0.95 ?
N422 N423 1.3768(12) ?
N423 C424 1.3594(13) ?
N423 H423 0.88 ?
C424 N425 1.3030(13) ?
C424 N426 1.3448(13) ?
N425 H425 0.88 ?
N426 H42A 0.88 ?
N426 H42B 0.88 ?
C43 C44 1.3796(15) ?
C43 H43 0.95 ?
C44 C45 1.3965(15) ?
C44 H44 0.95 ?
C45 C46 1.3817(14) ?
C45 H45 0.95 ?
C46 H46 0.95 ?
O1 H1B 0.831(15) ?
O1 H1A 0.855(16) ?

loop_
_geom_hbond_atom_site_label_D
_geom_hbond_atom_site_label_H
_geom_hbond_atom_site_label_A
_geom_hbond_site_symmetry_A
_geom_hbond_distance_DH
_geom_hbond_distance_HA
_geom_hbond_distance_DA
_geom_hbond_angle_DHA
N123 H123 O21 2_756 0.88 2.29 2.8823(12) 124.4
N125 H125 Cl1 . 0.88 2.36 3.1152(9) 144.3
N126 H12B O21 2_756 0.88 2.44 3.0709(13) 129
N223 H223 Cl2 2_666 0.88 2.34 3.0948(10) 143.5
N226 H22A O1 . 0.88 1.95 2.8177(14) 167.4
N226 H22B Cl2 2_666 0.88 2.7 3.4131(12) 138.4
N323 H323 O41 2_667 0.88 2.17 2.8311(11) 131.1
N325 H325 Cl2 . 0.88 2.77 3.5086(9) 141.9
N326 H32A Cl2 . 0.88 2.59 3.3801(10) 149.3
N326 H32B O1 1_566 0.88 2.14 2.9861(14) 162.4
N423 H423 Cl1 2_766 0.88 2.31 3.0960(9) 149
N425 H425 Cl2 2_677 0.88 2.77 3.3659(10) 126.1
N426 H42B Cl1 2_766 0.88 2.48 3.2573(10) 147.5
O1 H1B Cl1 1_455 0.831(15) 2.280(16) 3.0538(10) 155.2(19)
O1 H1A O31 2_656 0.855(16) 2.234(18) 3.0227(12) 153(2)
O1 H1A O41 2_656 0.855(16) 2.28(2) 2.8568(12) 125(2)
